data_2219658
loop_
_publ_author_name
'Wang, Chongchen'

_publ_section_title
;
 Tricyclo[6.2.1.0^2,7^]undeca-4,9-diene-3,6-dione
;
_journal_coeditor_code LH2695
_journal_issue 10
_journal_name_full 'Acta Crystallographica Section E'
_journal_page_first o2002
_journal_paper_doi 10.1107/S1600536808030249
_journal_volume 64
_journal_year 2008
_chemical_formula_iupac 'C11 H10 O2'
_chemical_formula_moiety 'C11 H10 O2'
_chemical_formula_sum 'C11 H10 O2'
_chemical_formula_weight 174.19
_chemical_name_systematic
;
Tricyclo[6.2.1.0^2,7^]undeca-4,9-diene-3,6-dione
;
_space_group_IT_number 14
_symmetry_cell_setting monoclinic
_symmetry_space_group_name_Hall '-P 2ybc'
_symmetry_space_group_name_H-M 'P 1 21/c 1'
_atom_sites_solution_hydrogens geom
_atom_sites_solution_primary direct
_atom_sites_solution_secondary difmap
_audit_creation_method SHELXL-97
_cell_angle_alpha 90.00
_cell_angle_beta 125.05(2)
_cell_angle_gamma 90.00
_cell_formula_units_Z 8
_cell_length_a 15.649(3)
_cell_length_b 6.5399(13)
_cell_length_c 21.448(7)
_cell_measurement_reflns_used 16732
_cell_measurement_temperature 293(2)
_cell_measurement_theta_max 27.48
_cell_measurement_theta_min 1.59
_cell_volume 1797.0(9)
_computing_cell_refinement 'RAPID-AUTO (Rigaku, 2001)'
_computing_data_collection 'RAPID-AUTO (Rigaku, 2001)'
_computing_data_reduction 'RAPID-AUTO (Rigaku, 2001)'
_computing_molecular_graphics 'SHELXTL (Sheldrick, 2008) and PLATON (Spek, 2003)'
_computing_publication_material 'SHELXTL (Sheldrick, 2008)'
_computing_structure_refinement 'SHELXL97 (Sheldrick, 2008)'
_computing_structure_solution 'SHELXS97 (Sheldrick, 2008)'
_diffrn_ambient_temperature 293(2)
_diffrn_measured_fraction_theta_full 0.998
_diffrn_measured_fraction_theta_max 0.998
_diffrn_measurement_device_type 'Rigaku R-AXIS RAPID IP area-detector'
_diffrn_measurement_method '\w oscillation'
_diffrn_radiation_monochromator graphite
_diffrn_radiation_source 'Rotating Anode'
_diffrn_radiation_type MoK\a
_diffrn_radiation_wavelength 0.71073
_diffrn_reflns_av_R_equivalents 0.0361
_diffrn_reflns_av_sigmaI/netI 0.0381
_diffrn_reflns_limit_h_max 20
_diffrn_reflns_limit_h_min -20
_diffrn_reflns_limit_k_max 8
_diffrn_reflns_limit_k_min -8
_diffrn_reflns_limit_l_max 27
_diffrn_reflns_limit_l_min -27
_diffrn_reflns_number 6936
_diffrn_reflns_theta_full 27.48
_diffrn_reflns_theta_max 27.48
_diffrn_reflns_theta_min 1.59
_exptl_absorpt_coefficient_mu 0.088
_exptl_absorpt_correction_T_max 0.9904
_exptl_absorpt_correction_T_min 0.9557
_exptl_absorpt_correction_type multi-scan
_exptl_absorpt_process_details '(ABSCOR; Higashi, 1995)'
_exptl_crystal_colour 'dark brown'
_exptl_crystal_density_diffrn 1.288
_exptl_crystal_density_method 'not measured'
_exptl_crystal_description needle
_exptl_crystal_F_000 736
_exptl_crystal_size_max 0.52
_exptl_crystal_size_mid 0.12
_exptl_crystal_size_min 0.11
_refine_diff_density_max 0.220
_refine_diff_density_min -0.210
_refine_ls_extinction_method none
_refine_ls_goodness_of_fit_ref 1.027
_refine_ls_hydrogen_treatment constr
_refine_ls_matrix_type full
_refine_ls_number_parameters 251
_refine_ls_number_reflns 4119
_refine_ls_number_restraints 0
_refine_ls_restrained_S_all 1.027
_refine_ls_R_factor_all 0.0987
_refine_ls_R_factor_gt 0.0662
_refine_ls_shift/su_max 0.000
_refine_ls_shift/su_mean 0.000
_refine_ls_structure_factor_coef Fsqd
_refine_ls_weighting_details 'calc w=1/[\s^2^(Fo^2^)+(0.118P)^2^+0.1983P] where P=(Fo^2^+2Fc^2^)/3'
_refine_ls_weighting_scheme calc
_refine_ls_wR_factor_gt 0.1855
_refine_ls_wR_factor_ref 0.2104
_reflns_number_gt 2664
_reflns_number_total 4119
_reflns_threshold_expression I>2\s(I)
_cod_data_source_file lh2695.cif
_cod_data_source_block I
_cod_original_cell_volume 1797.0(8)
_cod_original_sg_symbol_H-M 'P 21/c'
_cod_database_code 2219658
_cod_database_fobs_code 2219658

loop_
_symmetry_equiv_pos_as_xyz
'x, y, z'
'-x, y+1/2, -z+1/2'
'-x, -y, -z'
'x, -y-1/2, z-1/2'

loop_
_atom_site_type_symbol
_atom_site_label
_atom_site_fract_x
_atom_site_fract_y
_atom_site_fract_z
_atom_site_U_iso_or_equiv
_atom_site_adp_type
_atom_site_calc_flag
_atom_site_refinement_flags
_atom_site_occupancy
O O1 0.29192(15) 0.0348(3) 0.02418(12) 0.0946(7) Uani d . 1
O O2 0.1016(2) -0.5875(3) -0.16845(10) 0.1029(8) Uani d . 1
C C1 0.23966(16) -0.1048(3) -0.01874(12) 0.0551(5) Uani d . 1
C C2 0.28081(17) -0.3137(4) -0.00061(13) 0.0596(6) Uani d . 1
H H2A 0.3425 -0.3397 0.0467 0.074(7) Uiso d R 1
C C3 0.23343(19) -0.4665(4) -0.04914(13) 0.0616(6) Uani d . 1
H H3A 0.2631 -0.5960 -0.0342 0.080(8) Uiso d R 1
C C4 0.13635(19) -0.4419(4) -0.12469(12) 0.0581(6) Uani d . 1
C C5 0.07944(16) -0.2423(3) -0.14694(10) 0.0490(5) Uani d . 1
H H5A 0.0655 -0.1990 -0.1957 0.067(7) Uiso d R 1
C C6 0.13399(15) -0.0649(3) -0.08969(11) 0.0478(5) Uani d . 1
H H6A 0.1391 0.0514 -0.1162 0.066(7) Uiso d R 1
C C7 0.05338(18) -0.0092(4) -0.07124(13) 0.0638(7) Uani d . 1
H H7A 0.0633 0.1236 -0.0468 0.082(8) Uiso d R 1
C C8 -0.04733(19) -0.0353(5) -0.15063(15) 0.0781(8) Uani d . 1
H H8A -0.1095 -0.0148 -0.1516 0.111(11) Uiso d R 1
H H8B -0.0497 0.0498 -0.1886 0.082(8) Uiso d R 1
C C9 -0.02716(19) -0.2589(5) -0.15655(14) 0.0706(7) Uani d . 1
H H9A -0.0828 -0.3311 -0.2022 0.096(9) Uiso d R 1
C C10 -0.0019(2) -0.3395(5) -0.08217(17) 0.0799(8) Uani d . 1
H H10A -0.0175 -0.4691 -0.0735 0.096 Uiso calc R 1
C C11 0.0467(2) -0.1914(5) -0.03133(15) 0.0760(8) Uani d . 1
H H11A 0.0721 -0.1986 0.0199 0.091 Uiso calc R 1
O O3 0.2497(2) -0.2686(4) -0.34967(12) 0.1181(10) Uani d . 1
O O4 0.48892(15) 0.3614(3) -0.18269(12) 0.0870(6) Uani d . 1
C C12 0.3043(2) -0.1294(4) -0.30817(13) 0.0652(6) Uani d . 1
C C13 0.28648(19) 0.0779(4) -0.33792(13) 0.0656(6) Uani d . 1
H H13A 0.2323 0.1012 -0.3886 0.092(9) Uiso d R 1
C C14 0.34485(18) 0.2354(4) -0.29597(14) 0.0620(6) Uani d . 1
H H14A 0.3289 0.3645 -0.3182 0.082(9) Uiso d R 1
C C15 0.43306(16) 0.2141(3) -0.21624(13) 0.0541(5) Uani d . 1
C C16 0.45436(15) 0.0118(3) -0.17730(11) 0.0504(5) Uani d . 1
H H16A 0.5278 -0.0221 -0.1540 0.050(6) Uiso d R 1
C C17 0.38776(16) -0.1714(3) -0.22614(11) 0.0511(5) Uani d . 1
H H17A 0.4348 -0.2753 -0.2236 0.066(7) Uiso d R 1
C C18 0.34259(19) -0.2549(4) -0.18255(14) 0.0665(7) Uani d . 1
H H18A 0.3164 -0.3956 -0.1948 0.070(7) Uiso d R 1
C C19 0.4353(2) -0.2168(5) -0.10083(14) 0.0796(8) Uani d . 1
H H19A 0.4984 -0.2847 -0.0886 0.083(9) Uiso d R 1
H H19B 0.4212 -0.2508 -0.0636 0.129(13) Uiso d R 1
C C20 0.4363(2) 0.0123(5) -0.11275(13) 0.0755(8) Uani d . 1
H H20A 0.4863 0.0923 -0.0673 0.085(8) Uiso d R 1
C C21 0.3220(3) 0.0601(6) -0.15010(19) 0.0928(10) Uani d . 1
H H21A 0.2952 0.1807 -0.1449 0.111 Uiso calc R 1
C C22 0.2675(2) -0.0992(5) -0.19120(19) 0.0837(9) Uani d . 1
H H22A 0.1953 -0.1120 -0.2203 0.100 Uiso calc R 1

loop_
_atom_site_aniso_label
_atom_site_aniso_U_11
_atom_site_aniso_U_22
_atom_site_aniso_U_33
_atom_site_aniso_U_12
_atom_site_aniso_U_13
_atom_site_aniso_U_23
O1 0.0699(12) 0.0600(11) 0.0883(13) -0.0093(9) 0.0071(10) -0.0161(10)
O2 0.152(2) 0.0603(12) 0.0557(11) 0.0017(12) 0.0360(12) -0.0137(9)
C1 0.0451(11) 0.0487(12) 0.0563(12) -0.0051(9) 0.0203(10) -0.0048(10)
C2 0.0436(11) 0.0587(14) 0.0559(12) 0.0071(10) 0.0165(10) 0.0076(11)
C3 0.0689(14) 0.0461(13) 0.0621(13) 0.0107(10) 0.0332(12) 0.0048(10)
C4 0.0789(15) 0.0498(13) 0.0433(10) -0.0029(10) 0.0337(11) -0.0023(9)
C5 0.0531(11) 0.0533(12) 0.0338(9) -0.0004(9) 0.0210(8) 0.0037(8)
C6 0.0473(11) 0.0420(11) 0.0495(10) 0.0025(8) 0.0252(9) 0.0044(9)
C7 0.0566(13) 0.0709(16) 0.0573(12) 0.0184(11) 0.0290(11) -0.0016(11)
C8 0.0511(14) 0.107(2) 0.0661(15) 0.0232(14) 0.0278(12) 0.0209(15)
C9 0.0462(12) 0.091(2) 0.0531(12) -0.0129(12) 0.0158(10) 0.0009(13)
C10 0.0608(15) 0.099(2) 0.0882(19) -0.0061(14) 0.0478(15) 0.0189(17)
C11 0.0644(15) 0.116(2) 0.0589(14) 0.0220(15) 0.0421(13) 0.0195(15)
O3 0.140(2) 0.0854(15) 0.0597(11) -0.0461(14) 0.0168(12) -0.0131(10)
O4 0.0699(11) 0.0565(11) 0.0983(14) -0.0123(9) 0.0271(10) -0.0112(10)
C12 0.0673(14) 0.0638(16) 0.0458(11) -0.0136(11) 0.0216(11) -0.0050(10)
C13 0.0593(13) 0.0700(16) 0.0463(12) 0.0002(11) 0.0179(10) 0.0078(11)
C14 0.0592(13) 0.0550(14) 0.0658(13) 0.0049(10) 0.0323(12) 0.0107(11)
C15 0.0439(11) 0.0511(13) 0.0637(13) -0.0030(9) 0.0288(10) -0.0090(10)
C16 0.0380(10) 0.0581(13) 0.0476(10) 0.0017(8) 0.0201(9) -0.0036(9)
C17 0.0529(11) 0.0498(12) 0.0485(11) 0.0011(9) 0.0279(9) -0.0009(9)
C18 0.0641(14) 0.0672(16) 0.0671(14) -0.0060(12) 0.0370(12) 0.0097(12)
C19 0.0854(19) 0.099(2) 0.0553(14) 0.0059(16) 0.0409(14) 0.0162(14)
C20 0.0889(19) 0.089(2) 0.0512(13) -0.0114(15) 0.0418(13) -0.0153(13)
C21 0.123(3) 0.095(2) 0.113(2) 0.024(2) 0.098(2) 0.005(2)
C22 0.0706(17) 0.098(2) 0.104(2) 0.0038(16) 0.0628(17) 0.0162(19)

loop_
_atom_type_symbol
_atom_type_description
_atom_type_scat_dispersion_real
_atom_type_scat_dispersion_imag
_atom_type_scat_source
C C 0.0033 0.0016 'International Tables Vol C Tables 4.2.6.8 and 6.1.1.4'
H H 0.0000 0.0000 'International Tables Vol C Tables 4.2.6.8 and 6.1.1.4'
O O 0.0106 0.0060 'International Tables Vol C Tables 4.2.6.8 and 6.1.1.4'

loop_
_geom_angle_atom_site_label_1
_geom_angle_atom_site_label_2
_geom_angle_atom_site_label_3
_geom_angle
O1 C1 C2 119.8(2)
O1 C1 C6 120.6(2)
C2 C1 C6 119.63(18)
C3 C2 C1 122.3(2)
C3 C2 H2A 118.8
C1 C2 H2A 118.9
C2 C3 C4 123.1(2)
C2 C3 H3A 118.3
C4 C3 H3A 118.6
O2 C4 C3 119.1(2)
O2 C4 C5 120.9(2)
C3 C4 C5 120.00(19)
C4 C5 C6 116.52(17)
C4 C5 C9 112.11(19)
C6 C5 C9 102.60(18)
C4 C5 H5A 108.6
C6 C5 H5A 108.3
C9 C5 H5A 108.3
C1 C6 C5 117.58(17)
C1 C6 C7 111.38(18)
C5 C6 C7 102.61(17)
C1 C6 H6A 108.4
C5 C6 H6A 108.3
C7 C6 H6A 108.1
C11 C7 C8 100.5(2)
C11 C7 C6 106.78(19)
C8 C7 C6 99.07(18)
C11 C7 H7A 116.0
C8 C7 H7A 116.2
C6 C7 H7A 116.0
C9 C8 C7 94.01(19)
C9 C8 H8A 112.7
C7 C8 H8A 112.9
C9 C8 H8B 113.1
C7 C8 H8B 112.9
H8A C8 H8B 110.4
C10 C9 C8 100.9(2)
C10 C9 C5 105.94(19)
C8 C9 C5 100.4(2)
C10 C9 H9A 115.7
C8 C9 H9A 116.1
C5 C9 H9A 115.7
C11 C10 C9 107.1(3)
C11 C10 H10A 126.4
C9 C10 H10A 126.4
C10 C11 C7 107.8(2)
C10 C11 H11A 126.1
C7 C11 H11A 126.1
O3 C12 C13 120.0(2)
O3 C12 C17 119.7(2)
C13 C12 C17 120.3(2)
C14 C13 C12 122.8(2)
C14 C13 H13A 118.4
C12 C13 H13A 118.8
C13 C14 C15 122.6(2)
C13 C14 H14A 118.7
C15 C14 H14A 118.7
O4 C15 C14 119.4(2)
O4 C15 C16 121.0(2)
C14 C15 C16 119.67(19)
C15 C16 C17 117.52(17)
C15 C16 C20 113.36(19)
C17 C16 C20 102.03(18)
C15 C16 H16A 107.7
C17 C16 H16A 108.0
C20 C16 H16A 107.8
C12 C17 C16 116.78(19)
C12 C17 C18 112.29(19)
C16 C17 C18 103.15(17)
C12 C17 H17A 108.2
C16 C17 H17A 108.0
C18 C17 H17A 108.0
C22 C18 C19 101.2(2)
C22 C18 C17 106.5(2)
C19 C18 C17 99.93(19)
C22 C18 H18A 115.5
C19 C18 H18A 115.9
C17 C18 H18A 115.6
C20 C19 C18 93.6(2)
C20 C19 H19A 112.9
C18 C19 H19A 112.7
C20 C19 H19B 113.1
C18 C19 H19B 113.2
H19A C19 H19B 110.5
C21 C20 C19 99.8(3)
C21 C20 C16 106.9(2)
C19 C20 C16 99.8(2)
C21 C20 H20A 116.2
C19 C20 H20A 116.0
C16 C20 H20A 115.8
C22 C21 C20 107.8(3)
C22 C21 H21A 126.1
C20 C21 H21A 126.1
C21 C22 C18 107.4(3)
C21 C22 H22A 126.3
C18 C22 H22A 126.3

loop_
_geom_bond_atom_site_label_1
_geom_bond_atom_site_label_2
_geom_bond_distance
O1 C1 1.219(3)
O2 C4 1.224(3)
C1 C2 1.464(3)
C1 C6 1.493(3)
C2 C3 1.321(3)
C2 H2A 0.9301
C3 C4 1.460(3)
C3 H3A 0.9299
C4 C5 1.495(3)
C5 C6 1.542(3)
C5 C9 1.563(3)
C5 H5A 0.9799
C6 C7 1.567(3)
C6 H6A 0.9800
C7 C11 1.505(4)
C7 C8 1.526(3)
C7 H7A 0.9800
C8 C9 1.517(4)
C8 H8A 0.9702
C8 H8B 0.9700
C9 C10 1.502(4)
C9 H9A 0.9801
C10 C11 1.324(4)
C10 H10A 0.9300
C11 H11A 0.9300
O3 C12 1.215(3)
O4 C15 1.220(3)
C12 C13 1.456(4)
C12 C17 1.496(3)
C13 C14 1.327(3)
C13 H13A 0.9300
C14 C15 1.462(3)
C14 H14A 0.9300
C15 C16 1.497(3)
C16 C17 1.538(3)
C16 C20 1.564(3)
C16 H16A 0.9800
C17 C18 1.559(3)
C17 H17A 0.9800
C18 C22 1.483(4)
C18 C19 1.523(4)
C18 H18A 0.9800
C19 C20 1.522(4)
C19 H19A 0.9700
C19 H19B 0.9700
C20 C21 1.514(4)
C20 H20A 0.9801
C21 C22 1.314(4)
C21 H21A 0.9300
C22 H22A 0.9300

loop_
_geom_hbond_atom_site_label_D
_geom_hbond_atom_site_label_H
_geom_hbond_atom_site_label_A
_geom_hbond_site_symmetry_A
_geom_hbond_distance_DH
_geom_hbond_distance_HA
_geom_hbond_distance_DA
_geom_hbond_angle_DHA
_geom_hbond_publ_flag
C2 H2A O4 3_655 0.93 2.58 3.502(3) 172 yes
C6 H6A O2 1_565 0.98 2.53 3.446(3) 155 yes
C11 H11A O3 4_556 0.93 2.58 3.335(4) 138 yes
C16 H16A O1 3_655 0.98 2.59 3.416(3) 142 yes
C17 H17A O4 1_545 0.98 2.51 3.319(3) 140 yes

loop_
_geom_torsion_atom_site_label_1
_geom_torsion_atom_site_label_2
_geom_torsion_atom_site_label_3
_geom_torsion_atom_site_label_4
_geom_torsion
O1 C1 C2 C3 -171.7(3)
C6 C1 C2 C3 8.3(4)
C1 C2 C3 C4 -0.1(4)
C2 C3 C4 O2 174.5(3)
C2 C3 C4 C5 -7.1(4)
O2 C4 C5 C6 -175.9(2)
C3 C4 C5 C6 5.7(3)
O2 C4 C5 C9 66.3(3)
C3 C4 C5 C9 -112.1(2)
O1 C1 C6 C5 171.2(2)
C2 C1 C6 C5 -8.9(3)
O1 C1 C6 C7 -70.9(3)
C2 C1 C6 C7 109.1(2)
C4 C5 C6 C1 2.1(3)
C9 C5 C6 C1 124.9(2)
C4 C5 C6 C7 -120.51(19)
C9 C5 C6 C7 2.3(2)
C1 C6 C7 C11 -61.5(2)
C5 C6 C7 C11 65.1(2)
C1 C6 C7 C8 -165.4(2)
C5 C6 C7 C8 -38.8(2)
C11 C7 C8 C9 -49.1(2)
C6 C7 C8 C9 60.0(2)
C7 C8 C9 C10 49.8(2)
C7 C8 C9 C5 -58.9(2)
C4 C5 C9 C10 56.3(3)
C6 C5 C9 C10 -69.4(3)
C4 C5 C9 C8 160.98(18)
C6 C5 C9 C8 35.2(2)
C8 C9 C10 C11 -33.6(3)
C5 C9 C10 C11 70.6(3)
C9 C10 C11 C7 0.7(3)
C8 C7 C11 C10 32.2(3)
C6 C7 C11 C10 -70.7(3)
O3 C12 C13 C14 -178.5(3)
C17 C12 C13 C14 3.1(4)
C12 C13 C14 C15 0.7(4)
C13 C14 C15 O4 173.9(3)
C13 C14 C15 C16 -5.3(4)
O4 C15 C16 C17 -173.3(2)
C14 C15 C16 C17 5.9(3)
O4 C15 C16 C20 68.0(3)
C14 C15 C16 C20 -112.8(2)
O3 C12 C17 C16 179.5(3)
C13 C12 C17 C16 -2.1(3)
O3 C12 C17 C18 -61.7(3)
C13 C12 C17 C18 116.7(3)
C15 C16 C17 C12 -2.3(3)
C20 C16 C17 C12 122.3(2)
C15 C16 C17 C18 -125.9(2)
C20 C16 C17 C18 -1.3(2)
C12 C17 C18 C22 -57.7(3)
C16 C17 C18 C22 68.9(2)
C12 C17 C18 C19 -162.6(2)
C16 C17 C18 C19 -36.0(2)
C22 C18 C19 C20 -50.3(2)
C17 C18 C19 C20 58.9(2)
C18 C19 C20 C21 49.3(2)
C18 C19 C20 C16 -59.9(2)
C15 C16 C20 C21 62.2(3)
C17 C16 C20 C21 -65.2(3)
C15 C16 C20 C19 165.6(2)
C17 C16 C20 C19 38.3(2)
C19 C20 C21 C22 -33.2(3)
C16 C20 C21 C22 70.3(3)
C20 C21 C22 C18 0.0(3)
C19 C18 C22 C21 33.3(3)
C17 C18 C22 C21 -70.7(3)

loop_
_cod_related_entry_id
_cod_related_entry_database
_cod_related_entry_code
1 ChemSpider 71481
